data_2212754
loop_
_publ_author_name
'Yun-Peng Diao'

_publ_section_title
<i>catena</i>-Poly[[(<i>N</i>,<i>N</i>-dimethylethane-1,2-diamine)copper(II)]-di-\m~1,1~-azido-[(<i>N</i>,<i>N</i>-dimethylethane-1,2-diamine)copper(II)]-di-\m~1,3~-azido]
_journal_coeditor_code AT2235
_journal_issue 4
_journal_name_full 'Acta Crystallographica Section E'
_journal_page_first m1081
_journal_page_last m1083
_journal_paper_doi 10.1107/S1600536807011816
_journal_volume 63
_journal_year 2007
_chemical_formula_iupac '[Cu2 (N3)4 (C4 H12 N2)2]'
_chemical_formula_moiety 'C8 H24 Cu2 N16'
_chemical_formula_sum 'C8 H24 Cu2 N16'
_chemical_formula_weight 471.52
_chemical_name_systematic
;
catena-Poly[[(N,N-dimethylethane-1,2-diamine)copper(II)]-di-\m~1,1~-azido-
[(N,N-dimethylethane-1,2-diamine)copper(II)]-di-\m~1,3~-azido]
;
_space_group_IT_number 14
_symmetry_cell_setting monoclinic
_symmetry_space_group_name_Hall '-P 2yn'
_symmetry_space_group_name_H-M 'P 1 21/n 1'
_atom_sites_solution_hydrogens geom
_atom_sites_solution_primary direct
_atom_sites_solution_secondary difmap
_audit_creation_method SHELXL-97
_cell_angle_alpha 90.00
_cell_angle_beta 111.331(2)
_cell_angle_gamma 90.00
_cell_formula_units_Z 2
_cell_length_a 10.5870(10)
_cell_length_b 7.270(2)
_cell_length_c 12.923(2)
_cell_measurement_reflns_used 581
_cell_measurement_temperature 298(2)
_cell_measurement_theta_max 24.8
_cell_measurement_theta_min 2.5
_cell_volume 926.5(3)
_computing_cell_refinement 'SAINT (Bruker, 2000)'
_computing_data_collection 'SMART (Bruker, 2000)'
_computing_data_reduction SAINT
_computing_molecular_graphics SHELXTL
_computing_publication_material SHELXTL
_computing_structure_refinement SHELXTL
_computing_structure_solution 'SHELXTL (Bruker, 2000)'
_diffrn_ambient_temperature 298(2)
_diffrn_measured_fraction_theta_full 0.986
_diffrn_measured_fraction_theta_max 0.986
_diffrn_measurement_device_type 'Bruker SMART CCD area-detector'
_diffrn_measurement_method \w
_diffrn_radiation_monochromator graphite
_diffrn_radiation_source 'fine-focus sealed tube'
_diffrn_radiation_type MoK\a
_diffrn_radiation_wavelength 0.71073
_diffrn_reflns_av_R_equivalents 0.1052
_diffrn_reflns_av_sigmaI/netI 0.1328
_diffrn_reflns_limit_h_max 13
_diffrn_reflns_limit_h_min -13
_diffrn_reflns_limit_k_max 9
_diffrn_reflns_limit_k_min -9
_diffrn_reflns_limit_l_max 15
_diffrn_reflns_limit_l_min -16
_diffrn_reflns_number 7438
_diffrn_reflns_theta_full 27.48
_diffrn_reflns_theta_max 27.48
_diffrn_reflns_theta_min 2.14
_diffrn_standards_number 0
_exptl_absorpt_coefficient_mu 2.327
_exptl_absorpt_correction_T_max 0.8541
_exptl_absorpt_correction_T_min 0.8179
_exptl_absorpt_correction_type multi-scan
_exptl_absorpt_process_details '(SADABS; Bruker, 2000)'
_exptl_crystal_colour blue
_exptl_crystal_density_diffrn 1.690
_exptl_crystal_density_method 'not measured'
_exptl_crystal_description block
_exptl_crystal_F_000 484
_exptl_crystal_size_max 0.09
_exptl_crystal_size_mid 0.08
_exptl_crystal_size_min 0.07
_refine_diff_density_max 0.509
_refine_diff_density_min -0.565
_refine_ls_extinction_method none
_refine_ls_goodness_of_fit_ref 1.025
_refine_ls_hydrogen_treatment constr
_refine_ls_matrix_type full
_refine_ls_number_parameters 120
_refine_ls_number_reflns 2105
_refine_ls_number_restraints 0
_refine_ls_restrained_S_all 1.025
_refine_ls_R_factor_all 0.1363
_refine_ls_R_factor_gt 0.0753
_refine_ls_shift/su_max 0.000
_refine_ls_shift/su_mean 0.000
_refine_ls_structure_factor_coef Fsqd
_refine_ls_weighting_details 'calc w=1/[\s^2^(Fo^2^)+(0.0528P)^2^+0.2273P] where P=(Fo^2^+2Fc^2^)/3'
_refine_ls_weighting_scheme calc
_refine_ls_wR_factor_gt 0.1394
_refine_ls_wR_factor_ref 0.1626
_reflns_number_gt 1205
_reflns_number_total 2105
_reflns_threshold_expression I>2\s(I)
_cod_data_source_file at2235.cif
_cod_data_source_block I
_cod_original_sg_symbol_H-M 'P 21/n'
_cod_database_code 2212754
_cod_database_fobs_code 2212754

loop_
_symmetry_equiv_pos_as_xyz
'x, y, z'
'-x+1/2, y+1/2, -z+1/2'
'-x, -y, -z'
'x-1/2, -y-1/2, z-1/2'

loop_
_atom_site_type_symbol
_atom_site_label
_atom_site_fract_x
_atom_site_fract_y
_atom_site_fract_z
_atom_site_U_iso_or_equiv
_atom_site_adp_type
_atom_site_calc_flag
_atom_site_refinement_flags
_atom_site_occupancy
Cu Cu1 0.40443(8) 0.17379(11) 0.49587(6) 0.0371(3) Uani d . 1
N N1 0.2450(6) 0.0417(8) 0.3787(4) 0.0431(15) Uani d . 1
H H1C 0.2219 0.1006 0.3132 0.052 Uiso calc R 1
H H1D 0.2688 -0.0743 0.3696 0.052 Uiso calc R 1
N N2 0.2504(6) 0.2645(8) 0.5568(5) 0.0438(14) Uani d . 1
N N3 0.4571(6) -0.0794(7) 0.5810(5) 0.0401(14) Uani d . 1
N N4 0.4956(6) -0.1010(8) 0.6777(6) 0.0454(15) Uani d . 1
N N5 0.5310(8) -0.1271(9) 0.7713(5) 0.067(2) Uani d . 1
N N6 0.5600(6) 0.3025(8) 0.6241(4) 0.0468(15) Uani d . 1
N N7 0.5961(5) 0.4520(8) 0.6140(4) 0.0312(12) Uani d . 1
N N8 0.6368(6) 0.5978(8) 0.6109(5) 0.0474(16) Uani d . 1
C C1 0.1306(8) 0.0400(12) 0.4160(7) 0.060(2) Uani d . 1
H H1A 0.1428 -0.0569 0.4704 0.071 Uiso calc R 1
H H1B 0.0475 0.0155 0.3535 0.071 Uiso calc R 1
C C2 0.1204(8) 0.2215(12) 0.4663(7) 0.062(2) Uani d . 1
H H2A 0.0992 0.3167 0.4099 0.074 Uiso calc R 1
H H2B 0.0480 0.2178 0.4955 0.074 Uiso calc R 1
C C3 0.2605(9) 0.1701(12) 0.6596(6) 0.067(2) Uani d . 1
H H3A 0.3484 0.1920 0.7153 0.100 Uiso calc R 1
H H3B 0.2479 0.0403 0.6459 0.100 Uiso calc R 1
H H3C 0.1919 0.2160 0.6851 0.100 Uiso calc R 1
C C4 0.2522(9) 0.4630(11) 0.5800(7) 0.071(3) Uani d . 1
H H4A 0.1767 0.4935 0.6011 0.107 Uiso calc R 1
H H4B 0.2459 0.5310 0.5146 0.107 Uiso calc R 1
H H4C 0.3352 0.4941 0.6394 0.107 Uiso calc R 1

loop_
_atom_site_aniso_label
_atom_site_aniso_U_11
_atom_site_aniso_U_22
_atom_site_aniso_U_33
_atom_site_aniso_U_12
_atom_site_aniso_U_13
_atom_site_aniso_U_23
Cu1 0.0429(5) 0.0334(5) 0.0352(5) -0.0053(4) 0.0144(4) 0.0014(4)
N1 0.054(4) 0.038(3) 0.033(3) -0.005(3) 0.010(3) -0.002(3)
N2 0.044(4) 0.045(4) 0.048(4) 0.001(3) 0.022(3) 0.000(3)
N3 0.051(4) 0.042(3) 0.030(3) -0.005(3) 0.018(3) 0.001(3)
N4 0.048(4) 0.043(4) 0.048(4) -0.008(3) 0.021(3) 0.003(3)
N5 0.091(6) 0.075(5) 0.040(4) 0.006(4) 0.031(4) 0.001(3)
N6 0.054(4) 0.042(4) 0.036(3) -0.017(3) 0.006(3) 0.001(3)
N7 0.037(3) 0.039(3) 0.016(3) 0.001(3) 0.007(2) 0.003(2)
N8 0.061(4) 0.033(3) 0.042(4) -0.012(3) 0.012(3) 0.006(3)
C1 0.054(5) 0.061(6) 0.060(5) -0.017(4) 0.017(4) -0.003(4)
C2 0.052(5) 0.069(6) 0.068(6) 0.005(4) 0.026(5) 0.009(4)
C3 0.077(6) 0.078(6) 0.061(5) 0.017(5) 0.045(5) 0.018(5)
C4 0.085(7) 0.059(6) 0.079(6) 0.011(5) 0.041(5) -0.012(5)

loop_
_atom_type_symbol
_atom_type_description
_atom_type_scat_dispersion_real
_atom_type_scat_dispersion_imag
_atom_type_scat_source
C C 0.0033 0.0016 'International Tables Vol C Tables 4.2.6.8 and 6.1.1.4'
H H 0.0000 0.0000 'International Tables Vol C Tables 4.2.6.8 and 6.1.1.4'
N N 0.0061 0.0033 'International Tables Vol C Tables 4.2.6.8 and 6.1.1.4'
Cu Cu 0.3201 1.2651 'International Tables Vol C Tables 4.2.6.8 and 6.1.1.4'

loop_
_geom_angle_atom_site_label_1
_geom_angle_atom_site_label_2
_geom_angle_atom_site_label_3
_geom_angle_site_symmetry_1
_geom_angle_site_symmetry_3
_geom_angle
_geom_angle_publ_flag
N1 Cu1 N6 . . 175.5(2) y
N1 Cu1 N8 . 3_666 88.1(2) y
N6 Cu1 N8 . 3_666 94.7(2) y
N1 Cu1 N3 . . 88.1(2) y
N6 Cu1 N3 . . 89.7(2) y
N8 Cu1 N3 3_666 . 169.4(2) y
N1 Cu1 N2 . . 83.3(2) y
N6 Cu1 N2 . . 93.2(2) y
N8 Cu1 N2 3_666 . 89.7(2) y
N3 Cu1 N2 . . 99.7(2) y
N1 Cu1 N3 . 3_656 91.5(2) y
N6 Cu1 N3 . 3_656 92.1(2) y
N8 Cu1 N3 3_666 3_656 87.9(2) y
N3 Cu1 N3 . 3_656 82.4(2) y
N2 Cu1 N3 . 3_656 174.3(2) y
C1 N1 Cu1 . . 108.7(4) ?
C1 N1 H1C . . 110.0 ?
Cu1 N1 H1C . . 110.0 ?
C1 N1 H1D . . 110.0 ?
Cu1 N1 H1D . . 110.0 ?
H1C N1 H1D . . 108.3 ?
C3 N2 C4 . . 106.5(6) ?
C3 N2 C2 . . 111.0(6) ?
C4 N2 C2 . . 107.9(6) ?
C3 N2 Cu1 . . 111.9(4) ?
C4 N2 Cu1 . . 114.7(5) ?
C2 N2 Cu1 . . 104.8(4) ?
N4 N3 Cu1 . . 126.4(5) ?
N4 N3 Cu1 . 3_656 114.6(5) ?
Cu1 N3 Cu1 . 3_656 97.6(2) ?
N5 N4 N3 . . 177.9(8) ?
N7 N6 Cu1 . . 121.4(4) ?
N8 N7 N6 . . 175.7(6) ?
N7 N8 Cu1 . 3_666 139.5(5) ?
N1 C1 C2 . . 109.7(6) ?
N1 C1 H1A . . 109.7 ?
C2 C1 H1A . . 109.7 ?
N1 C1 H1B . . 109.7 ?
C2 C1 H1B . . 109.7 ?
H1A C1 H1B . . 108.2 ?
N2 C2 C1 . . 109.7(6) ?
N2 C2 H2A . . 109.7 ?
C1 C2 H2A . . 109.7 ?
N2 C2 H2B . . 109.7 ?
C1 C2 H2B . . 109.7 ?
H2A C2 H2B . . 108.2 ?
N2 C3 H3A . . 109.5 ?
N2 C3 H3B . . 109.5 ?
H3A C3 H3B . . 109.5 ?
N2 C3 H3C . . 109.5 ?
H3A C3 H3C . . 109.5 ?
H3B C3 H3C . . 109.5 ?
N2 C4 H4A . . 109.5 ?
N2 C4 H4B . . 109.5 ?
H4A C4 H4B . . 109.5 ?
N2 C4 H4C . . 109.5 ?
H4A C4 H4C . . 109.5 ?
H4B C4 H4C . . 109.5 ?

loop_
_geom_bond_atom_site_label_1
_geom_bond_atom_site_label_2
_geom_bond_site_symmetry_2
_geom_bond_distance
_geom_bond_publ_flag
Cu1 N1 . 2.050(5) y
Cu1 N6 . 2.086(5) y
Cu1 N8 3_666 2.101(6) y
Cu1 N3 . 2.112(6) y
Cu1 N2 . 2.156(5) y
Cu1 N3 3_656 2.159(6) y
N1 C1 . 1.457(9) ?
N1 H1C . 0.9000 ?
N1 H1D . 0.9000 ?
N2 C3 . 1.464(9) ?
N2 C4 . 1.473(10) ?
N2 C2 . 1.480(9) ?
N3 N4 . 1.176(8) ?
N3 Cu1 3_656 2.159(6) ?
N4 N5 . 1.144(8) ?
N6 N7 . 1.176(7) ?
N7 N8 . 1.150(7) ?
N8 Cu1 3_666 2.101(6) ?
C1 C2 . 1.492(11) ?
C1 H1A . 0.9700 ?
C1 H1B . 0.9700 ?
C2 H2A . 0.9700 ?
C2 H2B . 0.9700 ?
C3 H3A . 0.9600 ?
C3 H3B . 0.9600 ?
C3 H3C . 0.9600 ?
C4 H4A . 0.9600 ?
C4 H4B . 0.9600 ?
C4 H4C . 0.9600 ?

loop_
_geom_hbond_atom_site_label_D
_geom_hbond_atom_site_label_H
_geom_hbond_atom_site_label_A
_geom_hbond_site_symmetry_A
_geom_hbond_distance_DH
_geom_hbond_distance_HA
_geom_hbond_distance_DA
_geom_hbond_angle_DHA
N1 H1C N7 4_565 0.90 2.46 3.205(7) 140.3
N1 H1C N6 4_565 0.90 2.52 3.355(7) 154.3
N1 H1D N6 3_656 0.90 2.44 3.253(8) 150.9
